data_2237245
loop_
_publ_author_name
'Haines, Alan H.'
'Hughes, David L.'

_publ_section_title
;
 Potassium
 (1<i>R</i>,4<i>R</i>,5<i>S</i>,8<i>S</i>)-4,5,8-trihydroxy-3-oxo-2,6-dioxabicyclo[3.3.0]octane-4-sulfonate
 dihydrate
;
_journal_coeditor_code WM2701
_journal_issue 1
_journal_name_full 'Acta Crystallographica Section E'
_journal_page_first m7
_journal_page_last m8
_journal_paper_doi 10.1107/S1600536812048672
_journal_volume 69
_journal_year 2013
_chemical_formula_iupac 'K +, C6 H7 O9 S -, 2H2 O'
_chemical_formula_moiety 'K +, C6 H7 O9 S -, 2(H2 O)'
_chemical_formula_structural 'K +, C6 H7 O9 S -, 2(H2 O)'
_chemical_formula_sum 'C6 H11 K O11 S'
_chemical_formula_weight 330.31
_chemical_name_systematic
'Potassium (1<i>R</i>,4<i>R</i>,5<i>S</i>,8<i>S</i>)-4,5,8-trihydroxy-3-oxo-2,6-dioxabicyclo[3.3.0]octane-4-sulfonate dihydrate'
_space_group_IT_number 19
_symmetry_cell_setting orthorhombic
_symmetry_space_group_name_Hall 'P 2ac 2ab'
_symmetry_space_group_name_H-M 'P 21 21 21'
_atom_sites_solution_hydrogens difmap
_atom_sites_solution_primary direct
_atom_sites_solution_secondary difmap
_audit_creation_method 'SHELXL-97 and CrysAlisPro RED'
_cell_angle_alpha 90.00
_cell_angle_beta 90.00
_cell_angle_gamma 90.00
_cell_formula_units_Z 4
_cell_length_a 6.21040(15)
_cell_length_b 6.93014(16)
_cell_length_c 26.7851(7)
_cell_measurement_reflns_used 9940
_cell_measurement_temperature 140(2)
_cell_measurement_theta_max 32.616
_cell_measurement_theta_min 3.609
_cell_volume 1152.80(5)
_computing_cell_refinement
;
<i>CrysAlis CCD</i> (Oxford Diffraction, 2010)
;
_computing_data_collection
;
<i>CrysAlis CCD</i> (Oxford Diffraction, 2010)
;
_computing_data_reduction
;
<i>CrysAlis RED</i> (Oxford Diffraction, 2010)
;
_computing_molecular_graphics 'ORTEPIII (Johnson, 1976) and ORTEP-3 for Windows (Farrugia, 2012)'
_computing_publication_material 'SHELXL97 (Sheldrick, 2008) and WinGX (Farrugia, 2012)'
_computing_structure_refinement 'SHELXL97 (Sheldrick, 2008)'
_computing_structure_solution 'SHELXS97 (Sheldrick, 2008)'
_diffrn_ambient_temperature 140.0(10)
_diffrn_detector_area_resol_mean 16.0050
_diffrn_measured_fraction_theta_full 0.996
_diffrn_measured_fraction_theta_max 0.996
_diffrn_measurement_device_type 'Oxford Diffraction Xcalibur 3/Sapphire3 CCD'
_diffrn_measurement_method 'Thin slice \f and \w scans'
_diffrn_radiation_monochromator graphite
_diffrn_radiation_source 'Enhance (Mo) X-ray Source'
_diffrn_radiation_type Mo-K\a
_diffrn_radiation_wavelength 0.71073
_diffrn_reflns_av_R_equivalents 0.0262
_diffrn_reflns_av_sigmaI/netI 0.0129
_diffrn_reflns_limit_h_max 7
_diffrn_reflns_limit_h_min -7
_diffrn_reflns_limit_k_max 8
_diffrn_reflns_limit_k_min -8
_diffrn_reflns_limit_l_max 31
_diffrn_reflns_limit_l_min -31
_diffrn_reflns_number 15452
_diffrn_reflns_theta_full 24.97
_diffrn_reflns_theta_max 24.97
_diffrn_reflns_theta_min 3.62
_exptl_absorpt_coefficient_mu 0.699
_exptl_absorpt_correction_T_max 1.00000
_exptl_absorpt_correction_T_min 0.85053
_exptl_absorpt_correction_type multi-scan
_exptl_absorpt_process_details
;
(<i>CrysAlis RED</i>; Oxford Diffraction, 2010)
;
_exptl_crystal_colour colourless
_exptl_crystal_density_diffrn 1.903
_exptl_crystal_density_method 'not measured'
_exptl_crystal_description plate
_exptl_crystal_F_000 680
_exptl_crystal_size_max 0.80
_exptl_crystal_size_mid 0.40
_exptl_crystal_size_min 0.10
_refine_diff_density_max 0.220
_refine_diff_density_min -0.236
_refine_ls_abs_structure_details 'Flack (1983), 806 Friedel pairs'
_refine_ls_abs_structure_Flack 0.00(4)
_refine_ls_extinction_method none
_refine_ls_goodness_of_fit_ref 1.126
_refine_ls_hydrogen_treatment refall
_refine_ls_matrix_type full
_refine_ls_number_parameters 214
_refine_ls_number_reflns 2022
_refine_ls_number_restraints 0
_refine_ls_restrained_S_all 1.126
_refine_ls_R_factor_all 0.0178
_refine_ls_R_factor_gt 0.0177
_refine_ls_shift/su_max 0.002
_refine_ls_shift/su_mean 0.000
_refine_ls_structure_factor_coef Fsqd
_refine_ls_weighting_details 'calc w=1/[\s^2^(Fo^2^)+(0.0259P)^2^+0.3818P] where P=(Fo^2^+2Fc^2^)/3'
_refine_ls_weighting_scheme calc
_refine_ls_wR_factor_gt 0.0475
_refine_ls_wR_factor_ref 0.0476
_reflns_number_gt 2012
_reflns_number_total 2022
_reflns_threshold_expression I>2sigma(I)
_cod_data_source_file wm2701.cif
_cod_data_source_block I
_cod_database_code 2237245
_cod_database_fobs_code 2237245

loop_
_symmetry_equiv_pos_as_xyz
'x, y, z'
'-x+1/2, -y, z+1/2'
'-x, y+1/2, -z+1/2'
'x+1/2, -y+1/2, -z'

loop_
_atom_site_type_symbol
_atom_site_label
_atom_site_fract_x
_atom_site_fract_y
_atom_site_fract_z
_atom_site_U_iso_or_equiv
_atom_site_adp_type
_atom_site_calc_flag
_atom_site_occupancy
_atom_site_symmetry_multiplicity
K K 0.43096(6) 0.06331(5) 0.592707(13) 0.01341(10) Uani d 1 1
C C1 0.7395(3) 0.4927(2) 0.64787(6) 0.0130(4) Uani d 1 1
C C2 0.7781(3) 0.6005(2) 0.59853(6) 0.0101(3) Uani d 1 1
C C3 0.9401(3) 0.7544(2) 0.61585(6) 0.0101(3) Uani d 1 1
C C4 1.0569(3) 0.6623(2) 0.66013(6) 0.0118(4) Uani d 1 1
H H4 1.179(3) 0.591(3) 0.6515(7) 0.014 Uiso d 1 1
C C5 1.0939(3) 0.8288(2) 0.69651(7) 0.0143(4) Uani d 1 1
H H5 1.068(3) 0.790(3) 0.7284(8) 0.017 Uiso d 1 1
C C6 0.9307(3) 0.9816(3) 0.68001(7) 0.0163(4) Uani d 1 1
O O1 0.5875(2) 0.39178(19) 0.65771(5) 0.0213(3) Uani d 1 1
O O2 0.5917(2) 0.68214(18) 0.57932(5) 0.0152(3) Uani d 1 1
O O3 1.0843(2) 0.82586(17) 0.58160(5) 0.0132(3) Uani d 1 1
O O4 0.8989(2) 0.52687(17) 0.68067(4) 0.0146(3) Uani d 1 1
O O5 1.3044(2) 0.9069(2) 0.69025(5) 0.0168(3) Uani d 1 1
O O6 0.81153(19) 0.90096(17) 0.63873(4) 0.0133(3) Uani d 1 1
S S2 0.89769(6) 0.42594(6) 0.555030(14) 0.01075(10) Uani d 1 1
O O21 1.0867(2) 0.35166(17) 0.58032(5) 0.0163(3) Uani d 1 1
O O22 0.7275(2) 0.28416(18) 0.54814(4) 0.0170(3) Uani d 1 1
O O23 0.9402(2) 0.53401(17) 0.50966(4) 0.0144(3) Uani d 1 1
O O8 0.8855(2) 0.9517(2) 0.50022(5) 0.0136(3) Uani d 1 1
O O9 0.4146(3) 0.2464(2) 0.74597(5) 0.0243(3) Uani d 1 1
H H6A 1.006(4) 1.106(3) 0.6699(7) 0.018(5) Uiso d 1 1
H H6B 0.828(4) 1.008(3) 0.7059(8) 0.023(6) Uiso d 1 1
H H2O 0.548(4) 0.623(4) 0.5572(9) 0.034(7) Uiso d 1 1
H H3O 1.013(4) 0.860(4) 0.5587(9) 0.036(7) Uiso d 1 1
H H5O 1.375(5) 0.847(4) 0.7033(10) 0.032(8) Uiso d 1 1
H H8OA 0.856(4) 1.063(5) 0.5060(10) 0.049(9) Uiso d 1 1
H H8OB 0.775(4) 0.904(4) 0.4948(9) 0.028(7) Uiso d 1 1
H H9OA 0.377(5) 0.146(5) 0.7374(11) 0.048(9) Uiso d 1 1
H H9OB 0.468(5) 0.296(4) 0.7205(11) 0.042(8) Uiso d 1 1

loop_
_atom_site_aniso_label
_atom_site_aniso_U_11
_atom_site_aniso_U_22
_atom_site_aniso_U_33
_atom_site_aniso_U_12
_atom_site_aniso_U_13
_atom_site_aniso_U_23
K 0.01291(17) 0.01296(18) 0.01436(18) -0.00271(16) 0.00075(14) -0.00059(14)
C1 0.0148(8) 0.0111(8) 0.0130(8) 0.0003(7) 0.0025(7) -0.0026(7)
C2 0.0099(7) 0.0094(8) 0.0111(8) 0.0005(7) 0.0002(6) -0.0016(7)
C3 0.0109(8) 0.0088(8) 0.0107(7) -0.0001(7) 0.0014(7) -0.0007(6)
C4 0.0121(9) 0.0111(8) 0.0121(8) -0.0016(8) -0.0005(7) 0.0008(6)
C5 0.0165(9) 0.0167(9) 0.0099(8) -0.0046(8) -0.0013(8) -0.0007(7)
C6 0.0160(9) 0.0157(9) 0.0174(9) -0.0009(8) -0.0012(8) -0.0078(7)
O1 0.0230(7) 0.0234(7) 0.0174(6) -0.0114(7) 0.0046(6) 0.0005(5)
O2 0.0115(6) 0.0157(6) 0.0183(6) 0.0036(6) -0.0058(5) -0.0063(5)
O3 0.0132(6) 0.0137(6) 0.0127(6) -0.0036(6) -0.0014(5) 0.0029(5)
O4 0.0188(6) 0.0121(6) 0.0129(6) -0.0036(6) -0.0004(5) 0.0021(4)
O5 0.0132(6) 0.0164(7) 0.0208(7) -0.0017(6) -0.0064(5) 0.0006(6)
O6 0.0139(6) 0.0109(6) 0.0152(6) 0.0020(5) -0.0032(5) -0.0045(5)
S2 0.0124(2) 0.00826(19) 0.01156(19) -0.00009(19) 0.00120(15) -0.00172(16)
O21 0.0160(6) 0.0148(6) 0.0183(6) 0.0044(6) -0.0009(6) -0.0006(5)
O22 0.0191(7) 0.0127(6) 0.0192(7) -0.0032(6) 0.0028(5) -0.0036(5)
O23 0.0178(6) 0.0140(6) 0.0115(6) -0.0013(5) 0.0032(5) -0.0011(5)
O8 0.0131(7) 0.0118(7) 0.0158(6) -0.0009(6) -0.0007(5) -0.0020(5)
O9 0.0335(8) 0.0240(8) 0.0154(7) -0.0131(7) 0.0015(7) -0.0031(6)

loop_
_atom_type_symbol
_atom_type_description
_atom_type_scat_dispersion_real
_atom_type_scat_dispersion_imag
_atom_type_scat_source
C C 0.0033 0.0016 'International Tables Vol C Tables 4.2.6.8 and 6.1.1.4'
H H 0.0000 0.0000 'International Tables Vol C Tables 4.2.6.8 and 6.1.1.4'
O O 0.0106 0.0060 'International Tables Vol C Tables 4.2.6.8 and 6.1.1.4'
S S 0.1246 0.1234 'International Tables Vol C Tables 4.2.6.8 and 6.1.1.4'
K K 0.2009 0.2494 'International Tables Vol C Tables 4.2.6.8 and 6.1.1.4'

loop_
_geom_angle_atom_site_label_1
_geom_angle_atom_site_label_2
_geom_angle_atom_site_label_3
_geom_angle_site_symmetry_1
_geom_angle_site_symmetry_3
_geom_angle
O22 K O3 . 1_445 147.16(4)
O22 K O23 . 4_456 71.91(4)
O3 K O23 1_445 4_456 76.47(4)
O22 K O2 . 1_545 103.48(4)
O3 K O2 1_445 1_545 72.73(4)
O23 K O2 4_456 1_545 69.45(4)
O22 K O6 . 1_545 81.39(4)
O3 K O6 1_445 1_545 117.19(4)
O23 K O6 4_456 1_545 107.71(4)
O2 K O6 1_545 1_545 53.58(4)
O22 K O5 . 1_445 142.42(4)
O3 K O5 1_445 1_445 70.30(4)
O23 K O5 4_456 1_445 141.38(4)
O2 K O5 1_545 1_445 82.15(4)
O6 K O5 1_545 1_445 72.30(4)
O22 K O21 . 1_455 93.52(4)
O3 K O21 1_445 1_455 79.86(4)
O23 K O21 4_456 1_455 93.87(3)
O2 K O21 1_545 1_455 150.46(4)
O6 K O21 1_545 1_455 154.80(4)
O5 K O21 1_445 1_455 98.99(4)
O22 K O1 . . 66.75(4)
O3 K O1 1_445 . 140.41(4)
O23 K O1 4_456 . 137.02(4)
O2 K O1 1_545 . 131.13(4)
O6 K O1 1_545 . 77.58(4)
O5 K O1 1_445 . 81.47(4)
O21 K O1 1_455 . 77.75(4)
O1 C1 O4 . . 122.44(16)
O1 C1 C2 . . 126.35(16)
O4 C1 C2 . . 111.20(14)
O2 C2 C1 . . 112.80(14)
O2 C2 C3 . . 112.01(14)
C1 C2 C3 . . 100.35(13)
O2 C2 S2 . . 111.76(11)
C1 C2 S2 . . 106.78(11)
C3 C2 S2 . . 112.53(11)
O3 C3 O6 . . 113.20(13)
O3 C3 C4 . . 111.05(14)
O6 C3 C4 . . 103.23(12)
O3 C3 C2 . . 118.36(13)
O6 C3 C2 . . 104.85(13)
C4 C3 C2 . . 104.75(13)
O4 C4 C5 . . 110.19(13)
O4 C4 C3 . . 103.95(13)
C5 C4 C3 . . 104.51(14)
O4 C4 H4 . . 107.4(12)
C5 C4 H4 . . 115.7(12)
C3 C4 H4 . . 114.5(12)
O5 C5 C4 . . 110.47(15)
O5 C5 C6 . . 108.10(14)
C4 C5 C6 . . 103.82(14)
O5 C5 H5 . . 112.8(13)
C4 C5 H5 . . 110.3(13)
C6 C5 H5 . . 110.9(13)
O6 C6 C5 . . 107.03(13)
O6 C6 H6A . . 111.1(11)
C5 C6 H6A . . 111.1(12)
O6 C6 H6B . . 106.8(13)
C5 C6 H6B . . 111.2(13)
H6A C6 H6B . . 109.5(18)
C1 O1 K . . 124.25(11)
C2 O2 K . 1_565 128.65(10)
C2 O2 H2O . . 111.5(19)
K O2 H2O 1_565 . 117.6(19)
C3 O3 K . 1_665 131.24(10)
C3 O3 H3O . . 105.2(19)
K O3 H3O 1_665 . 110.0(19)
C1 O4 C4 . . 111.14(13)
C5 O5 K . 1_665 119.38(10)
C5 O5 H5O . . 107(2)
K O5 H5O 1_665 . 120(2)
C3 O6 C6 . . 108.47(13)
C3 O6 K . 1_565 123.35(9)
C6 O6 K . 1_565 126.50(10)
O21 S2 O23 . . 115.28(8)
O21 S2 O22 . . 114.05(8)
O23 S2 O22 . . 112.00(7)
O21 S2 C2 . . 105.36(7)
O23 S2 C2 . . 105.37(7)
O22 S2 C2 . . 103.37(7)
S2 O21 K . 1_655 151.80(7)
S2 O22 K . . 146.08(7)
S2 O23 K . 4_556 133.30(7)
H8OA O8 H8OB . . 104(3)
H9OA O9 H9OB . . 105(3)

loop_
_geom_bond_atom_site_label_1
_geom_bond_atom_site_label_2
_geom_bond_site_symmetry_2
_geom_bond_distance
K O22 . 2.6757(13)
K O3 1_445 2.7259(13)
K O23 4_456 2.8243(12)
K O2 1_545 2.8466(13)
K O6 1_545 2.8934(12)
K O5 1_445 2.9356(14)
K O21 1_455 2.9455(13)
K O1 . 3.0265(13)
C1 O1 . 1.204(2)
C1 O4 . 1.344(2)
C1 C2 . 1.537(2)
C2 O2 . 1.387(2)
C2 C3 . 1.538(2)
C2 S2 . 1.8364(17)
C3 O3 . 1.374(2)
C3 O6 . 1.430(2)
C3 C4 . 1.529(2)
C4 O4 . 1.465(2)
C4 C5 . 1.528(2)
C4 H4 . 0.94(2)
C5 O5 . 1.425(2)
C5 C6 . 1.531(3)
C5 H5 . 0.91(2)
C6 O6 . 1.443(2)
C6 H6A . 1.02(2)
C6 H6B . 0.96(2)
O2 K 1_565 2.8466(13)
O2 H2O . 0.77(3)
O3 K 1_665 2.7259(13)
O3 H3O . 0.79(3)
O5 K 1_665 2.9356(14)
O5 H5O . 0.70(3)
O6 K 1_565 2.8934(12)
S2 O21 . 1.4495(13)
S2 O23 . 1.4517(12)
S2 O22 . 1.4547(13)
O21 K 1_655 2.9455(13)
O23 K 4_556 2.8243(12)
O8 H8OA . 0.81(3)
O8 H8OB . 0.78(3)
O9 H9OA . 0.77(3)
O9 H9OB . 0.83(3)

loop_
_geom_hbond_atom_site_label_D
_geom_hbond_atom_site_label_H
_geom_hbond_atom_site_label_A
_geom_hbond_site_symmetry_A
_geom_hbond_distance_DH
_geom_hbond_distance_HA
_geom_hbond_distance_DA
_geom_hbond_angle_DHA
O2 H2O O8 4_466 0.77(3) 1.91(3) 2.6533(18) 162(3)
O3 H3O O8 . 0.79(3) 1.87(3) 2.6525(18) 171(3)
O5 H5O O9 3_756 0.70(3) 2.01(3) 2.684(2) 162(3)
O8 H8OA O22 1_565 0.81(3) 2.07(3) 2.8141(18) 155(3)
O8 H8OB O23 4_466 0.78(3) 2.13(3) 2.7798(18) 142(2)
O9 H9OA O5 1_445 0.77(3) 2.13(3) 2.869(2) 161(3)
O9 H9OB O1 . 0.83(3) 1.95(3) 2.7852(19) 175(3)

loop_
_geom_torsion_atom_site_label_1
_geom_torsion_atom_site_label_2
_geom_torsion_atom_site_label_3
_geom_torsion_atom_site_label_4
_geom_torsion_site_symmetry_1
_geom_torsion_site_symmetry_4
_geom_torsion
O1 C1 C2 O2 . . 40.4(2)
O4 C1 C2 O2 . . -138.58(15)
O1 C1 C2 C3 . . 159.75(17)
O4 C1 C2 C3 . . -19.25(17)
O1 C1 C2 S2 . . -82.73(19)
O4 C1 C2 S2 . . 98.27(14)
O2 C2 C3 O3 . . -87.94(18)
C1 C2 C3 O3 . . 152.15(14)
S2 C2 C3 O3 . . 38.98(18)
O2 C2 C3 O6 . . 39.38(16)
C1 C2 C3 O6 . . -80.53(14)
S2 C2 C3 O6 . . 166.30(10)
O2 C2 C3 C4 . . 147.71(14)
C1 C2 C3 C4 . . 27.80(16)
S2 C2 C3 C4 . . -85.37(14)
O3 C3 C4 O4 . . -156.62(13)
O6 C3 C4 O4 . . 81.78(14)
C2 C3 C4 O4 . . -27.74(16)
O3 C3 C4 C5 . . 87.81(16)
O6 C3 C4 C5 . . -33.79(17)
C2 C3 C4 C5 . . -143.31(14)
O4 C4 C5 O5 . . 152.70(14)
C3 C4 C5 O5 . . -96.18(16)
O4 C4 C5 C6 . . -91.63(16)
C3 C4 C5 C6 . . 19.50(18)
O5 C5 C6 O6 . . 118.72(15)
C4 C5 C6 O6 . . 1.37(18)
O4 C1 O1 K . . -129.43(14)
C2 C1 O1 K . . 51.7(2)
O22 K O1 C1 . . -10.21(13)
O3 K O1 C1 1_445 . -166.47(13)
O23 K O1 C1 4_456 . -27.09(16)
O2 K O1 C1 1_545 . 77.60(15)
O6 K O1 C1 1_545 . 75.65(14)
O5 K O1 C1 1_445 . 149.28(14)
O21 K O1 C1 1_455 . -109.51(14)
C1 C2 O2 K . 1_565 93.66(15)
C3 C2 O2 K . 1_565 -18.67(18)
S2 C2 O2 K . 1_565 -146.01(8)
O6 C3 O3 K . 1_665 64.81(18)
C4 C3 O3 K . 1_665 -50.77(18)
C2 C3 O3 K . 1_665 -171.95(10)
O1 C1 O4 C4 . . -176.90(16)
C2 C1 O4 C4 . . 2.15(18)
C5 C4 O4 C1 . . 127.76(15)
C3 C4 O4 C1 . . 16.26(17)
C4 C5 O5 K . 1_665 59.03(16)
C6 C5 O5 K . 1_665 -53.94(16)
O3 C3 O6 C6 . . -84.25(16)
C4 C3 O6 C6 . . 35.89(17)
C2 C3 O6 C6 . . 145.34(13)
O3 C3 O6 K . 1_565 81.84(15)
C4 C3 O6 K . 1_565 -158.02(9)
C2 C3 O6 K . 1_565 -48.57(15)
C5 C6 O6 C3 . . -23.76(18)
C5 C6 O6 K . 1_565 170.70(10)
O2 C2 S2 O21 . . -179.15(11)
C1 C2 S2 O21 . . -55.36(13)
C3 C2 S2 O21 . . 53.81(13)
O2 C2 S2 O23 . . 58.52(13)
C1 C2 S2 O23 . . -177.69(11)
C3 C2 S2 O23 . . -68.53(12)
O2 C2 S2 O22 . . -59.16(13)
C1 C2 S2 O22 . . 64.63(12)
C3 C2 S2 O22 . . 173.79(11)
O23 S2 O21 K . 1_655 -81.35(17)
O22 S2 O21 K . 1_655 50.28(18)
C2 S2 O21 K . 1_655 162.95(15)
O21 S2 O22 K . . 67.79(15)
O23 S2 O22 K . . -159.00(12)
C2 S2 O22 K . . -46.05(15)
O3 K O22 S2 1_445 . 170.05(11)
O23 K O22 S2 4_456 . -173.73(14)
O2 K O22 S2 1_545 . -110.99(14)
O6 K O22 S2 1_545 . -61.82(14)
O5 K O22 S2 1_445 . -16.32(18)
O21 K O22 S2 1_455 . 93.35(14)
O1 K O22 S2 . . 18.29(13)
O21 S2 O23 K . 4_556 98.09(10)
O22 S2 O23 K . 4_556 -34.51(11)
C2 S2 O23 K . 4_556 -146.21(9)
